data_7119368
loop_
_publ_author_name
'Phonsri, Wasinee'
'Davies, Casey G.'
'Jameson, Guy N. L.'
'Moubaraki, Boujemaa'
'Ward, Jas S.'
'Kruger, Paul E.'
'Chastanet, Guillaume'
'Murray, Keith S.'

_publ_section_title
;
 Symmetry breaking above room temperature in an Fe(ii) spin crossover
 complex with an N4O2 donor set.
;
_journal_issue 8
_journal_name_full 'Chemical communications (Cambridge, England)'
_journal_page_first 1374
_journal_page_last 1377
_journal_paper_doi 10.1039/c6cc10040f
_journal_volume 53
_journal_year 2017
_chemical_formula_moiety 'C32 H20 Cl2 Fe N4 O2'
_chemical_formula_sum 'C32 H20 Cl2 Fe N4 O2'
_chemical_formula_weight 619.27
_space_group_crystal_system monoclinic
_space_group_IT_number 14
_space_group_name_Hall '-P 2yn'
_space_group_name_H-M_alt 'P 1 21/n 1'
_symmetry_space_group_name_Hall '-P 2yn'
_symmetry_space_group_name_H-M 'P 1 21/n 1'
_atom_sites_solution_hydrogens geom
_audit_creation_date 2016-05-23
_audit_creation_method
;
Olex2 1.2
(compiled 2016.02.19 svn.r3266 for OlexSys, GUI svn.r5155)
;
_audit_update_record
;
2016-07-25 deposited with the CCDC.
2017-01-06 downloaded from the CCDC.
;
_cell_angle_alpha 90
_cell_angle_beta 94.034(3)
_cell_angle_gamma 90
_cell_formula_units_Z 4
_cell_length_a 10.3632(3)
_cell_length_b 13.1281(3)
_cell_length_c 19.5466(5)
_cell_measurement_reflns_used 5591
_cell_measurement_temperature 318.01(10)
_cell_measurement_theta_max 76.2430
_cell_measurement_theta_min 4.5370
_cell_volume 2652.71(12)
_computing_cell_refinement
;
CrysAlisPro, Agilent Technologies,
Version 1.171.37.35 (release 13-08-2014 CrysAlis171 .NET)
(compiled Aug 13 2014,18:06:01)
;
_computing_data_collection
;
CrysAlisPro, Agilent Technologies,
Version 1.171.37.35 (release 13-08-2014 CrysAlis171 .NET)
(compiled Aug 13 2014,18:06:01)
;
_computing_data_reduction
;
CrysAlisPro, Agilent Technologies,
Version 1.171.37.35 (release 13-08-2014 CrysAlis171 .NET)
(compiled Aug 13 2014,18:06:01)
;
_computing_molecular_graphics 'Olex2 (Dolomanov et al., 2009)'
_computing_publication_material 'Olex2 (Dolomanov et al., 2009)'
_computing_structure_refinement 'ShelXL (Sheldrick, 2015)'
_computing_structure_solution 'ShelXT (Sheldrick, 2015)'
_diffrn_ambient_environment air
_diffrn_ambient_temperature 318.01(10)
_diffrn_detector 'CCD plate'
_diffrn_detector_area_resol_mean 10.6501
_diffrn_detector_type Atlas
_diffrn_measured_fraction_theta_full 1.000
_diffrn_measured_fraction_theta_max 0.988
_diffrn_measurement_details
;
#__ type_ start__ end____ width___ exp.time_
  1 omega -109.00   -8.00   1.0000   10.0000
omega____ theta____ kappa____ phi______ frames
    -      -38.5000  -77.0000  -30.0000 101

#__ type_ start__ end____ width___ exp.time_
  2 omega  -57.00   28.00   1.0000   10.0000
omega____ theta____ kappa____ phi______ frames
    -      -38.5000   57.0000  150.0000 85

#__ type_ start__ end____ width___ exp.time_
  3 omega   -6.00   20.00   1.0000   10.0000
omega____ theta____ kappa____ phi______ frames
    -      -38.5000   57.0000  120.0000 26

#__ type_ start__ end____ width___ exp.time_
  4 omega  -49.00   33.00   1.0000   10.0000
omega____ theta____ kappa____ phi______ frames
    -      -38.5000   37.0000  -90.0000 82

#__ type_ start__ end____ width___ exp.time_
  5 omega  -64.00  -37.00   1.0000   10.0000
omega____ theta____ kappa____ phi______ frames
    -      -38.5000   57.0000  120.0000 27

#__ type_ start__ end____ width___ exp.time_
  6 omega  -15.00   29.00   1.0000   10.0000
omega____ theta____ kappa____ phi______ frames
    -      -38.5000   48.0000   20.0000 44

#__ type_ start__ end____ width___ exp.time_
  7 omega   42.00   96.00   1.0000   10.0000
omega____ theta____ kappa____ phi______ frames
    -       42.6255 -125.0000  -90.0000 54

#__ type_ start__ end____ width___ exp.time_
  8 omega   49.00   74.00   1.0000   40.0000
omega____ theta____ kappa____ phi______ frames
    -      111.0000  -30.0000  -90.0000 25

#__ type_ start__ end____ width___ exp.time_
  9 omega   89.00  178.00   1.0000   40.0000
omega____ theta____ kappa____ phi______ frames
    -      111.0000   45.0000 -180.0000 89

#__ type_ start__ end____ width___ exp.time_
 10 omega   47.00   81.00   1.0000   40.0000
omega____ theta____ kappa____ phi______ frames
    -      111.0000  -30.0000  150.0000 34

#__ type_ start__ end____ width___ exp.time_
 11 omega   45.00  117.00   1.0000   40.0000
omega____ theta____ kappa____ phi______ frames
    -      111.0000 -125.0000   60.0000 72

#__ type_ start__ end____ width___ exp.time_
 12 omega   45.00  132.00   1.0000   40.0000
omega____ theta____ kappa____ phi______ frames
    -      111.0000  -77.0000   30.0000 87

#__ type_ start__ end____ width___ exp.time_
 13 omega   46.00   91.00   1.0000   40.0000
omega____ theta____ kappa____ phi______ frames
    -      111.0000  -30.0000   60.0000 45

#__ type_ start__ end____ width___ exp.time_
 14 omega  146.00  176.00   1.0000   40.0000
omega____ theta____ kappa____ phi______ frames
    -      111.0000  125.0000   90.0000 30

#__ type_ start__ end____ width___ exp.time_
 15 omega   95.00  134.00   1.0000   40.0000
omega____ theta____ kappa____ phi______ frames
    -      111.0000  125.0000   90.0000 39

#__ type_ start__ end____ width___ exp.time_
 16 omega   43.00   80.00   1.0000   40.0000
omega____ theta____ kappa____ phi______ frames
    -      111.0000  -61.0000  150.0000 37

#__ type_ start__ end____ width___ exp.time_
 17 omega   44.00   75.00   1.0000   40.0000
omega____ theta____ kappa____ phi______ frames
    -      111.0000  -30.0000   30.0000 31

#__ type_ start__ end____ width___ exp.time_
 18 omega   47.00   90.00   1.0000   40.0000
omega____ theta____ kappa____ phi______ frames
    -      111.0000  -30.0000 -180.0000 43

#__ type_ start__ end____ width___ exp.time_
 19 omega   90.00  178.00   1.0000   40.0000
omega____ theta____ kappa____ phi______ frames
    -      111.0000   30.0000   90.0000 88

#__ type_ start__ end____ width___ exp.time_
 20 omega   80.00  122.00   1.0000   40.0000
omega____ theta____ kappa____ phi______ frames
    -      111.0000 -125.0000 -150.0000 42

#__ type_ start__ end____ width___ exp.time_
 21 omega   53.00   97.00   1.0000   40.0000
omega____ theta____ kappa____ phi______ frames
    -      111.0000  -48.0000 -127.0000 44

#__ type_ start__ end____ width___ exp.time_
 22 omega   38.00   63.00   1.0000   40.0000
omega____ theta____ kappa____ phi______ frames
    -      111.0000  -30.0000  -60.0000 25

#__ type_ start__ end____ width___ exp.time_
 23 omega   48.00  109.00   1.0000   40.0000
omega____ theta____ kappa____ phi______ frames
    -      111.0000  -94.0000 -120.0000 61
;
_diffrn_measurement_device 'four-circle diffractometer'
_diffrn_measurement_device_type 'SuperNova, Dual, Cu at zero, Atlas'
_diffrn_measurement_method '\f and \w scans'
_diffrn_orient_matrix_UB_11 -0.0193609000
_diffrn_orient_matrix_UB_12 -0.1083695000
_diffrn_orient_matrix_UB_13 0.0277556000
_diffrn_orient_matrix_UB_21 -0.1357066000
_diffrn_orient_matrix_UB_22 -0.0039970000
_diffrn_orient_matrix_UB_23 -0.0375436000
_diffrn_orient_matrix_UB_31 0.0584705000
_diffrn_orient_matrix_UB_32 -0.0448885000
_diffrn_orient_matrix_UB_33 -0.0637244000
_diffrn_radiation_monochromator mirror
_diffrn_radiation_probe x-ray
_diffrn_radiation_type CuK\a
_diffrn_radiation_wavelength 1.54184
_diffrn_reflns_av_R_equivalents 0.0458
_diffrn_reflns_av_unetI/netI 0.0364
_diffrn_reflns_Laue_measured_fraction_full 1.000
_diffrn_reflns_Laue_measured_fraction_max 0.988
_diffrn_reflns_limit_h_max 13
_diffrn_reflns_limit_h_min -11
_diffrn_reflns_limit_k_max 14
_diffrn_reflns_limit_k_min -16
_diffrn_reflns_limit_l_max 22
_diffrn_reflns_limit_l_min -24
_diffrn_reflns_number 19430
_diffrn_reflns_point_group_measured_fraction_full 1.000
_diffrn_reflns_point_group_measured_fraction_max 0.988
_diffrn_reflns_theta_full 67.684
_diffrn_reflns_theta_max 76.689
_diffrn_reflns_theta_min 4.060
_diffrn_source 'sealed X-ray tube'
_diffrn_source_type 'SuperNova (Cu) X-ray Source'
_exptl_absorpt_coefficient_mu 6.736
_exptl_absorpt_correction_T_max 1.00000
_exptl_absorpt_correction_T_min 0.52638
_exptl_absorpt_correction_type multi-scan
_exptl_absorpt_process_details
;
CrysAlisPro, Agilent Technologies,
Version 1.171.37.35 (release 13-08-2014 CrysAlis171 .NET)
(compiled Aug 13 2014,18:06:01)
Empirical absorption correction using spherical harmonics,
 implemented in SCALE3 ABSPACK scaling algorithm.
Empirical absorption correction using spherical harmonics,
 implemented in SCALE3 ABSPACK scaling algorithm.
;
_exptl_crystal_colour brown
_exptl_crystal_colour_primary brown
_exptl_crystal_density_diffrn 1.551
_exptl_crystal_description plate
_exptl_crystal_F_000 1264
_exptl_crystal_size_max 0.25
_exptl_crystal_size_mid 0.06
_exptl_crystal_size_min 0.03
_refine_diff_density_max 0.333
_refine_diff_density_min -0.418
_refine_diff_density_rms 0.049
_refine_ls_extinction_method none
_refine_ls_goodness_of_fit_ref 1.036
_refine_ls_hydrogen_treatment constr
_refine_ls_matrix_type full
_refine_ls_number_parameters 370
_refine_ls_number_reflns 5512
_refine_ls_number_restraints 0
_refine_ls_restrained_S_all 1.036
_refine_ls_R_factor_all 0.0616
_refine_ls_R_factor_gt 0.0452
_refine_ls_shift/su_max 0.001
_refine_ls_shift/su_mean 0.000
_refine_ls_structure_factor_coef Fsqd
_refine_ls_weighting_details 'w=1/[\s^2^(Fo^2^)+(0.0591P)^2^+0.8769P] where P=(Fo^2^+2Fc^2^)/3'
_refine_ls_weighting_scheme calc
_refine_ls_wR_factor_gt 0.1186
_refine_ls_wR_factor_ref 0.1314
_reflns_Friedel_coverage 0.000
_reflns_number_gt 4159
_reflns_number_total 5512
_reflns_threshold_expression 'I > 2\s(I)'
_cod_data_source_file c6cc10040f2.cif
_cod_data_source_block WS74-318K_scale
_cod_depositor_comments 'Adding full bibliography for 7119364--7119369.cif.'
_cod_database_code 7119368
_shelxl_version_number 2014/6
_shelx_space_group_comment
;
The symmetry employed for this shelxl refinement is uniquely defined
by the following loop, which should always be used as a source of
symmetry information in preference to the above space-group names.
They are only intended as comments.
;
_reflns_odcompleteness_completeness 99.96
_reflns_odcompleteness_iscentric 1
_reflns_odcompleteness_theta 66.97
_olex2_refinement_description
;
1. Fixed Uiso
 At 1.2 times of:
  All C(H) groups
2.a Aromatic/amide H refined with riding coordinates:
 C2(H2), C3(H3), C5(H5), C7(H7), C9(H9), C10(H10), C11(H11), C13(H13),
 C14(H14), C15(H15), C18(H18), C19(H19), C21(H21), C23(H23), C25(H25), C26(H26),
  C27(H27), C29(H29), C30(H30), C31(H31)
;
_ins_header
;
TITL WS74-318K_scale in P2(1)/n 
REM P2(1)/n (#14 in standard setting)
CELL 1.54184  10.363220  13.128064  19.546624  90.0000  94.0343  90.0000
ZERR    4.00   0.000290   0.000320   0.000535   0.0000   0.0025   0.0000
LATT  1
SYMM -x+1/2, y+1/2,-z+1/2 
SFAC C H N O Cl Fe
UNIT 128.00 80.00 16.00 8.00 8.00 4.00
TREF
HKLF 4
END
;
_olex2_submission_special_instructions 'No special instructions were received'

loop_
_space_group_symop_operation_xyz
'x, y, z'
'-x+1/2, y+1/2, -z+1/2'
'-x, -y, -z'
'x-1/2, -y-1/2, z-1/2'

loop_
_atom_site_label
_atom_site_type_symbol
_atom_site_fract_x
_atom_site_fract_y
_atom_site_fract_z
_atom_site_U_iso_or_equiv
_atom_site_adp_type
_atom_site_occupancy
_atom_site_site_symmetry_order
_atom_site_calc_flag
_atom_site_refinement_flags_posn
Fe1 Fe 0.61987(4) 0.25089(3) 0.50818(2) 0.04936(13) Uani 1 1 d .
Cl1 Cl 0.22338(10) 0.46039(10) 0.77282(5) 0.0922(3) Uani 1 1 d .
Cl2 Cl 0.25032(12) -0.03333(12) 0.23556(6) 0.1076(4) Uani 1 1 d .
O1 O 0.4921(2) 0.21691(16) 0.57650(12) 0.0657(5) Uani 1 1 d .
O2 O 0.4885(2) 0.26386(17) 0.42836(14) 0.0746(6) Uani 1 1 d .
N1 N 0.6211(2) 0.40212(16) 0.54261(11) 0.0481(5) Uani 1 1 d .
N2 N 0.7622(2) 0.3181(2) 0.44905(12) 0.0583(6) Uani 1 1 d .
N3 N 0.6521(2) 0.10059(16) 0.47870(12) 0.0503(5) Uani 1 1 d .
N4 N 0.7774(2) 0.20715(18) 0.57800(11) 0.0501(5) Uani 1 1 d .
C1 C 0.4398(3) 0.2741(2) 0.62059(15) 0.0554(6) Uani 1 1 d .
C2 C 0.3523(3) 0.2298(3) 0.66496(18) 0.0684(8) Uani 1 1 d .
H2 H 0.3372 0.1601 0.6624 0.082 Uiso 1 1 calc R
C3 C 0.2899(3) 0.2857(3) 0.71104(17) 0.0703(8) Uani 1 1 d .
H3 H 0.2332 0.2542 0.7392 0.084 Uiso 1 1 calc R
C4 C 0.3112(3) 0.3898(3) 0.71585(16) 0.0645(8) Uani 1 1 d .
C5 C 0.3951(3) 0.4374(2) 0.67550(16) 0.0596(7) Uani 1 1 d .
H5 H 0.4081 0.5073 0.6796 0.071 Uiso 1 1 calc R
C6 C 0.4622(3) 0.3814(2) 0.62760(14) 0.0518(6) Uani 1 1 d .
C7 C 0.5479(3) 0.4384(2) 0.58778(15) 0.0509(6) Uani 1 1 d .
H7 H 0.5514 0.5083 0.5951 0.061 Uiso 1 1 calc R
C8 C 0.7070(3) 0.4676(2) 0.50998(15) 0.0521(6) Uani 1 1 d .
C9 C 0.7216(3) 0.5699(2) 0.52107(19) 0.0673(8) Uani 1 1 d .
H9 H 0.6721 0.6025 0.5524 0.081 Uiso 1 1 calc R
C10 C 0.8107(4) 0.6263(3) 0.4855(2) 0.0878(12) Uani 1 1 d .
H10 H 0.8185 0.6959 0.4934 0.105 Uiso 1 1 calc R
C11 C 0.8849(4) 0.5819(3) 0.4402(2) 0.0890(13) Uani 1 1 d .
H11 H 0.9443 0.6207 0.4180 0.107 Uiso 1 1 calc R
C12 C 0.8731(3) 0.4771(3) 0.42637(18) 0.0742(10) Uani 1 1 d .
C13 C 0.9442(4) 0.4249(4) 0.3785(2) 0.0946(14) Uani 1 1 d .
H13 H 1.0053 0.4596 0.3548 0.113 Uiso 1 1 calc R
C14 C 0.9233(4) 0.3244(5) 0.3670(2) 0.0971(14) Uani 1 1 d .
H14 H 0.9701 0.2895 0.3356 0.117 Uiso 1 1 calc R
C15 C 0.8307(4) 0.2735(3) 0.40306(18) 0.0780(10) Uani 1 1 d .
H15 H 0.8166 0.2046 0.3941 0.094 Uiso 1 1 calc R
C16 C 0.7826(3) 0.4198(2) 0.46107(15) 0.0556(7) Uani 1 1 d .
C17 C 0.4364(3) 0.1937(2) 0.38879(16) 0.0603(7) Uani 1 1 d .
C18 C 0.3332(4) 0.2206(3) 0.3406(2) 0.0809(10) Uani 1 1 d .
H18 H 0.3034 0.2874 0.3398 0.097 Uiso 1 1 calc R
C19 C 0.2755(4) 0.1521(4) 0.29541(19) 0.0842(11) Uani 1 1 d .
H19 H 0.2080 0.1723 0.2646 0.101 Uiso 1 1 calc R
C20 C 0.3190(3) 0.0523(3) 0.29611(18) 0.0732(9) Uani 1 1 d .
C21 C 0.4136(3) 0.0207(3) 0.34315(17) 0.0642(7) Uani 1 1 d .
H21 H 0.4382 -0.0474 0.3443 0.077 Uiso 1 1 calc R
C22 C 0.4749(3) 0.0898(2) 0.39022(15) 0.0546(6) Uani 1 1 d .
C23 C 0.5759(3) 0.0491(2) 0.43548(15) 0.0526(6) Uani 1 1 d .
H23 H 0.5886 -0.0210 0.4340 0.063 Uiso 1 1 calc R
C24 C 0.7542(3) 0.0501(2) 0.51717(15) 0.0523(6) Uani 1 1 d .
C25 C 0.7956(3) -0.0485(2) 0.5083(2) 0.0716(9) Uani 1 1 d .
H25 H 0.7533 -0.0893 0.4748 0.086 Uiso 1 1 calc R
C26 C 0.8998(4) -0.0880(3) 0.5488(2) 0.0843(11) Uani 1 1 d .
H26 H 0.9258 -0.1547 0.5417 0.101 Uiso 1 1 calc R
C27 C 0.9645(4) -0.0317(3) 0.5983(2) 0.0792(10) Uani 1 1 d .
H27 H 1.0340 -0.0598 0.6245 0.095 Uiso 1 1 calc R
C28 C 0.9261(3) 0.0694(2) 0.60981(17) 0.0622(7) Uani 1 1 d .
C29 C 0.9869(3) 0.1338(3) 0.65986(18) 0.0710(8) Uani 1 1 d .
H29 H 1.0578 0.1103 0.6872 0.085 Uiso 1 1 calc R
C30 C 0.9427(3) 0.2298(3) 0.66845(18) 0.0692(8) Uani 1 1 d .
H30 H 0.9822 0.2724 0.7017 0.083 Uiso 1 1 calc R
C31 C 0.8368(3) 0.2635(2) 0.62647(16) 0.0607(7) Uani 1 1 d .
H31 H 0.8065 0.3292 0.6330 0.073 Uiso 1 1 calc R
C32 C 0.8206(3) 0.1099(2) 0.56899(15) 0.0517(6) Uani 1 1 d .

loop_
_atom_site_aniso_label
_atom_site_aniso_U_11
_atom_site_aniso_U_22
_atom_site_aniso_U_33
_atom_site_aniso_U_23
_atom_site_aniso_U_13
_atom_site_aniso_U_12
Fe1 0.0577(3) 0.0357(2) 0.0561(2) -0.00478(17) 0.01367(18) 0.00320(17)
Cl1 0.0771(6) 0.1230(8) 0.0796(6) -0.0199(5) 0.0276(4) 0.0098(5)
Cl2 0.0910(7) 0.1418(10) 0.0880(7) -0.0250(7) -0.0078(5) -0.0219(7)
O1 0.0711(13) 0.0471(10) 0.0814(14) -0.0013(10) 0.0238(11) -0.0110(10)
O2 0.0752(15) 0.0587(13) 0.0890(16) 0.0043(11) -0.0016(12) 0.0159(11)
N1 0.0467(11) 0.0395(10) 0.0582(12) 0.0001(9) 0.0042(9) -0.0019(9)
N2 0.0541(13) 0.0666(15) 0.0556(13) 0.0021(11) 0.0138(10) 0.0065(11)
N3 0.0482(11) 0.0422(11) 0.0618(13) 0.0007(10) 0.0114(10) 0.0034(9)
N4 0.0473(11) 0.0515(12) 0.0526(12) 0.0011(10) 0.0103(9) -0.0006(10)
C1 0.0514(15) 0.0557(15) 0.0595(16) 0.0024(12) 0.0070(12) -0.0027(12)
C2 0.0671(19) 0.0627(18) 0.076(2) 0.0083(15) 0.0127(16) -0.0088(15)
C3 0.0587(18) 0.090(2) 0.0632(18) 0.0112(17) 0.0119(14) -0.0069(17)
C4 0.0519(15) 0.084(2) 0.0582(16) -0.0054(15) 0.0091(12) 0.0047(15)
C5 0.0547(16) 0.0625(17) 0.0616(16) -0.0080(13) 0.0047(13) 0.0035(13)
C6 0.0453(13) 0.0534(15) 0.0563(15) -0.0009(12) 0.0017(11) 0.0008(11)
C7 0.0492(14) 0.0413(12) 0.0624(15) -0.0057(11) 0.0042(12) 0.0004(11)
C8 0.0446(13) 0.0487(14) 0.0624(15) 0.0083(12) -0.0005(11) -0.0028(11)
C9 0.0618(18) 0.0503(16) 0.089(2) 0.0075(15) -0.0014(16) -0.0077(13)
C10 0.074(2) 0.062(2) 0.125(3) 0.026(2) -0.012(2) -0.0240(18)
C11 0.060(2) 0.098(3) 0.107(3) 0.047(2) -0.003(2) -0.026(2)
C12 0.0466(15) 0.103(3) 0.072(2) 0.0321(19) -0.0002(14) -0.0094(16)
C13 0.057(2) 0.153(4) 0.076(2) 0.036(3) 0.0174(17) -0.002(2)
C14 0.071(2) 0.158(5) 0.066(2) 0.003(3) 0.0253(18) 0.021(3)
C15 0.070(2) 0.103(3) 0.0629(19) -0.0060(18) 0.0229(16) 0.0187(19)
C16 0.0430(13) 0.0670(18) 0.0566(15) 0.0160(13) 0.0027(11) 0.0009(12)
C17 0.0583(16) 0.0607(17) 0.0628(17) 0.0059(14) 0.0101(13) 0.0047(13)
C18 0.081(2) 0.081(2) 0.081(2) 0.0161(19) 0.0047(19) 0.018(2)
C19 0.069(2) 0.119(3) 0.063(2) 0.008(2) -0.0027(16) 0.002(2)
C20 0.0612(18) 0.097(3) 0.0625(19) -0.0025(17) 0.0099(15) -0.0082(18)
C21 0.0572(17) 0.0673(18) 0.0695(18) -0.0038(15) 0.0136(14) -0.0068(14)
C22 0.0473(14) 0.0585(16) 0.0596(15) 0.0030(12) 0.0154(12) -0.0013(12)
C23 0.0522(14) 0.0429(13) 0.0642(16) -0.0012(12) 0.0140(12) 0.0007(11)
C24 0.0477(14) 0.0458(13) 0.0648(16) 0.0032(12) 0.0130(12) 0.0027(11)
C25 0.072(2) 0.0494(16) 0.093(2) -0.0060(16) -0.0014(17) 0.0104(15)
C26 0.079(2) 0.0533(18) 0.119(3) 0.0019(19) -0.005(2) 0.0191(17)
C27 0.066(2) 0.066(2) 0.104(3) 0.0141(19) -0.0061(19) 0.0166(16)
C28 0.0525(16) 0.0633(18) 0.0714(19) 0.0098(14) 0.0093(14) 0.0054(13)
C29 0.0558(17) 0.083(2) 0.073(2) 0.0110(17) -0.0040(15) 0.0017(16)
C30 0.0617(18) 0.080(2) 0.0660(19) -0.0048(16) 0.0011(15) -0.0056(16)
C31 0.0591(17) 0.0608(17) 0.0620(17) -0.0038(13) 0.0035(13) -0.0010(13)
C32 0.0471(13) 0.0494(14) 0.0600(15) 0.0073(12) 0.0146(11) 0.0029(11)

loop_
_atom_type_symbol
_atom_type_description
_atom_type_scat_dispersion_real
_atom_type_scat_dispersion_imag
_atom_type_scat_source
C C 0.0181 0.0091 'International Tables Vol C Tables 4.2.6.8 and 6.1.1.4'
H H 0.0000 0.0000 'International Tables Vol C Tables 4.2.6.8 and 6.1.1.4'
N N 0.0311 0.0180 'International Tables Vol C Tables 4.2.6.8 and 6.1.1.4'
O O 0.0492 0.0322 'International Tables Vol C Tables 4.2.6.8 and 6.1.1.4'
Cl Cl 0.3639 0.7018 'International Tables Vol C Tables 4.2.6.8 and 6.1.1.4'
Fe Fe -1.1336 3.1974 'International Tables Vol C Tables 4.2.6.8 and 6.1.1.4'

loop_
_exptl_crystal_face_index_h
_exptl_crystal_face_index_k
_exptl_crystal_face_index_l
_exptl_crystal_face_perp_dist
_exptl_oxdiff_crystal_face_indexfrac_h
_exptl_oxdiff_crystal_face_indexfrac_k
_exptl_oxdiff_crystal_face_indexfrac_l
_exptl_oxdiff_crystal_face_x
_exptl_oxdiff_crystal_face_y
_exptl_oxdiff_crystal_face_z
6 0 6 0.0262 6.0000 0.0000 6.0000 0.0504 -1.0395 -0.0315
-6 0 -6 0.0262 -6.0000 -0.0000 -6.0000 -0.0504 1.0395 0.0315
1 -8 4 0.1013 1.0000 -8.0000 4.0000 0.9586 -0.2539 0.1627
0 8 1 0.1158 -0.0000 8.0000 1.0000 -0.8392 -0.0695 -0.4228
6 0 -5 0.0093 6.0000 -0.0000 -5.0000 -0.2549 -0.6265 0.6694
-6 0 5 0.0173 -6.0000 0.0000 5.0000 0.2549 0.6265 -0.6694

loop_
_geom_angle_atom_site_label_1
_geom_angle_atom_site_label_2
_geom_angle_atom_site_label_3
_geom_angle
O1 Fe1 O2 95.37(11)
O1 Fe1 N1 89.20(9)
O1 Fe1 N2 166.83(10)
O1 Fe1 N3 95.72(9)
O1 Fe1 N4 91.46(9)
O2 Fe1 N1 99.08(9)
O2 Fe1 N2 90.05(10)
O2 Fe1 N3 88.77(9)
O2 Fe1 N4 165.67(9)
N1 Fe1 N2 78.07(9)
N1 Fe1 N4 93.59(9)
N2 Fe1 N4 86.02(9)
N3 Fe1 N1 170.33(9)
N3 Fe1 N2 96.39(9)
N3 Fe1 N4 78.00(9)
C1 O1 Fe1 130.26(19)
C17 O2 Fe1 129.5(2)
C7 N1 Fe1 125.23(18)
C7 N1 C8 120.0(2)
C8 N1 Fe1 114.73(17)
C15 N2 Fe1 127.7(3)
C15 N2 C16 117.7(3)
C16 N2 Fe1 114.54(18)
C23 N3 Fe1 124.55(19)
C23 N3 C24 119.8(2)
C24 N3 Fe1 115.01(18)
C31 N4 Fe1 127.3(2)
C31 N4 C32 118.4(3)
C32 N4 Fe1 114.31(19)
O1 C1 C2 119.0(3)
O1 C1 C6 124.2(3)
C2 C1 C6 116.7(3)
C1 C2 H2 118.8
C3 C2 C1 122.5(3)
C3 C2 H2 118.8
C2 C3 H3 120.1
C2 C3 C4 119.7(3)
C4 C3 H3 120.1
C3 C4 Cl1 118.5(2)
C5 C4 Cl1 120.4(3)
C5 C4 C3 121.1(3)
C4 C5 H5 119.7
C4 C5 C6 120.5(3)
C6 C5 H5 119.7
C5 C6 C1 119.4(3)
C5 C6 C7 116.2(3)
C7 C6 C1 124.3(3)
N1 C7 C6 126.5(2)
N1 C7 H7 116.8
C6 C7 H7 116.8
N1 C8 C16 115.3(2)
C9 C8 N1 126.1(3)
C9 C8 C16 118.6(3)
C8 C9 H9 119.7
C8 C9 C10 120.5(4)
C10 C9 H9 119.7
C9 C10 H10 119.2
C11 C10 C9 121.6(4)
C11 C10 H10 119.2
C10 C11 H11 119.9
C10 C11 C12 120.2(3)
C12 C11 H11 119.9
C11 C12 C13 124.1(4)
C11 C12 C16 118.7(4)
C13 C12 C16 117.2(4)
C12 C13 H13 120.0
C14 C13 C12 119.9(4)
C14 C13 H13 120.0
C13 C14 H14 120.4
C13 C14 C15 119.3(4)
C15 C14 H14 120.4
N2 C15 C14 123.4(4)
N2 C15 H15 118.3
C14 C15 H15 118.3
N2 C16 C8 117.3(2)
N2 C16 C12 122.4(3)
C12 C16 C8 120.3(3)
O2 C17 C18 118.9(3)
O2 C17 C22 124.4(3)
C18 C17 C22 116.7(3)
C17 C18 H18 118.7
C19 C18 C17 122.7(4)
C19 C18 H18 118.7
C18 C19 H19 120.4
C18 C19 C20 119.2(4)
C20 C19 H19 120.4
C19 C20 Cl2 119.0(3)
C21 C20 Cl2 120.1(3)
C21 C20 C19 120.9(4)
C20 C21 H21 119.5
C20 C21 C22 121.0(3)
C22 C21 H21 119.5
C17 C22 C23 124.4(3)
C21 C22 C17 119.4(3)
C21 C22 C23 116.1(3)
N3 C23 C22 126.3(3)
N3 C23 H23 116.9
C22 C23 H23 116.9
N3 C24 C32 115.2(2)
C25 C24 N3 126.8(3)
C25 C24 C32 118.0(3)
C24 C25 H25 119.6
C24 C25 C26 120.8(3)
C26 C25 H25 119.6
C25 C26 H26 119.1
C27 C26 C25 121.8(3)
C27 C26 H26 119.1
C26 C27 H27 120.1
C26 C27 C28 119.8(3)
C28 C27 H27 120.1
C27 C28 C32 118.7(3)
C29 C28 C27 124.0(3)
C29 C28 C32 117.2(3)
C28 C29 H29 119.8
C30 C29 C28 120.4(3)
C30 C29 H29 119.8
C29 C30 H30 120.6
C29 C30 C31 118.7(3)
C31 C30 H30 120.6
N4 C31 C30 123.5(3)
N4 C31 H31 118.2
C30 C31 H31 118.2
N4 C32 C24 117.4(2)
N4 C32 C28 121.7(3)
C28 C32 C24 120.8(3)

loop_
_geom_bond_atom_site_label_1
_geom_bond_atom_site_label_2
_geom_bond_distance
Fe1 O1 1.996(2)
Fe1 O2 2.004(3)
Fe1 N1 2.096(2)
Fe1 N2 2.128(2)
Fe1 N3 2.089(2)
Fe1 N4 2.131(2)
Cl1 C4 1.752(3)
Cl2 C20 1.747(4)
O1 C1 1.291(4)
O2 C17 1.296(4)
N1 C7 1.294(3)
N1 C8 1.421(3)
N2 C15 1.321(4)
N2 C16 1.370(4)
N3 C23 1.304(4)
N3 C24 1.418(4)
N4 C31 1.320(4)
N4 C32 1.369(4)
C1 C2 1.422(4)
C1 C6 1.433(4)
C2 H2 0.9300
C2 C3 1.360(5)
C3 H3 0.9300
C3 C4 1.387(5)
C4 C5 1.366(4)
C5 H5 0.9300
C5 C6 1.412(4)
C6 C7 1.432(4)
C7 H7 0.9300
C8 C9 1.368(4)
C8 C16 1.424(4)
C9 H9 0.9300
C9 C10 1.405(5)
C10 H10 0.9300
C10 C11 1.346(6)
C11 H11 0.9300
C11 C12 1.406(6)
C12 C13 1.408(6)
C12 C16 1.412(4)
C13 H13 0.9300
C13 C14 1.354(7)
C14 H14 0.9300
C14 C15 1.400(6)
C15 H15 0.9300
C17 C18 1.419(5)
C17 C22 1.421(4)
C18 H18 0.9300
C18 C19 1.368(6)
C19 H19 0.9300
C19 C20 1.385(6)
C20 C21 1.361(5)
C21 H21 0.9300
C21 C22 1.411(4)
C22 C23 1.426(4)
C23 H23 0.9300
C24 C25 1.379(4)
C24 C32 1.420(4)
C25 H25 0.9300
C25 C26 1.394(5)
C26 H26 0.9300
C26 C27 1.356(6)
C27 H27 0.9300
C27 C28 1.408(5)
C28 C29 1.408(5)
C28 C32 1.412(4)
C29 H29 0.9300
C29 C30 1.355(5)
C30 H30 0.9300
C30 C31 1.396(5)
C31 H31 0.9300

loop_
_geom_torsion_atom_site_label_1
_geom_torsion_atom_site_label_2
_geom_torsion_atom_site_label_3
_geom_torsion_atom_site_label_4
_geom_torsion
Fe1 O1 C1 C2 -178.7(2)
Fe1 O1 C1 C6 2.3(5)
Fe1 O2 C17 C18 172.2(2)
Fe1 O2 C17 C22 -7.3(5)
Fe1 N1 C7 C6 6.6(4)
Fe1 N1 C8 C9 177.0(3)
Fe1 N1 C8 C16 -2.4(3)
Fe1 N2 C15 C14 -179.5(3)
Fe1 N2 C16 C8 -0.7(3)
Fe1 N2 C16 C12 -179.8(2)
Fe1 N3 C23 C22 14.2(4)
Fe1 N3 C24 C25 -179.8(3)
Fe1 N3 C24 C32 -1.1(3)
Fe1 N4 C31 C30 -177.6(2)
Fe1 N4 C32 C24 -2.1(3)
Fe1 N4 C32 C28 178.5(2)
Cl1 C4 C5 C6 -177.5(2)
Cl2 C20 C21 C22 176.7(2)
O1 C1 C2 C3 -177.7(3)
O1 C1 C6 C5 177.1(3)
O1 C1 C6 C7 -1.6(5)
O2 C17 C18 C19 177.8(3)
O2 C17 C22 C21 -178.1(3)
O2 C17 C22 C23 0.1(5)
N1 C8 C9 C10 179.8(3)
N1 C8 C16 N2 2.0(4)
N1 C8 C16 C12 -178.8(3)
N3 C24 C25 C26 178.3(3)
N3 C24 C32 N4 2.1(3)
N3 C24 C32 C28 -178.5(2)
C1 C2 C3 C4 -0.1(5)
C1 C6 C7 N1 -3.3(5)
C2 C1 C6 C5 -2.0(4)
C2 C1 C6 C7 179.4(3)
C2 C3 C4 Cl1 177.0(3)
C2 C3 C4 C5 -0.7(5)
C3 C4 C5 C6 0.1(5)
C4 C5 C6 C1 1.2(4)
C4 C5 C6 C7 -180.0(3)
C5 C6 C7 N1 178.0(3)
C6 C1 C2 C3 1.4(5)
C7 N1 C8 C9 -0.4(4)
C7 N1 C8 C16 -179.9(3)
C8 N1 C7 C6 -176.3(3)
C8 C9 C10 C11 -0.6(6)
C9 C8 C16 N2 -177.4(3)
C9 C8 C16 C12 1.7(4)
C9 C10 C11 C12 1.2(6)
C10 C11 C12 C13 178.2(4)
C10 C11 C12 C16 -0.3(5)
C11 C12 C13 C14 -177.9(4)
C11 C12 C16 N2 178.0(3)
C11 C12 C16 C8 -1.1(4)
C12 C13 C14 C15 0.1(6)
C13 C12 C16 N2 -0.7(5)
C13 C12 C16 C8 -179.8(3)
C13 C14 C15 N2 -0.9(6)
C15 N2 C16 C8 179.1(3)
C15 N2 C16 C12 0.0(4)
C16 N2 C15 C14 0.9(5)
C16 C8 C9 C10 -0.8(5)
C16 C12 C13 C14 0.6(6)
C17 C18 C19 C20 -0.1(6)
C17 C22 C23 N3 -4.4(4)
C18 C17 C22 C21 2.4(4)
C18 C17 C22 C23 -179.5(3)
C18 C19 C20 Cl2 -177.0(3)
C18 C19 C20 C21 3.1(6)
C19 C20 C21 C22 -3.4(5)
C20 C21 C22 C17 0.5(4)
C20 C21 C22 C23 -177.8(3)
C21 C22 C23 N3 173.8(3)
C22 C17 C18 C19 -2.6(5)
C23 N3 C24 C25 9.2(4)
C23 N3 C24 C32 -172.1(2)
C24 N3 C23 C22 -175.7(2)
C24 C25 C26 C27 0.1(6)
C25 C24 C32 N4 -179.1(3)
C25 C24 C32 C28 0.3(4)
C25 C26 C27 C28 0.2(7)
C26 C27 C28 C29 180.0(4)
C26 C27 C28 C32 -0.2(5)
C27 C28 C29 C30 -179.0(3)
C27 C28 C32 N4 179.3(3)
C27 C28 C32 C24 -0.1(4)
C28 C29 C30 C31 -0.5(5)
C29 C28 C32 N4 -0.9(4)
C29 C28 C32 C24 179.8(3)
C29 C30 C31 N4 -0.6(5)
C31 N4 C32 C24 179.2(2)
C31 N4 C32 C28 -0.2(4)
C32 N4 C31 C30 1.0(4)
C32 C24 C25 C26 -0.3(5)
C32 C28 C29 C30 1.2(5)
